data_1505464
loop_
_publ_author_name
'Henry, Christopher E.'
'Kwon, Ohyun'

_publ_section_title
;
 Phosphine-catalyzed synthesis of highly functionalized coumarins.
;
_journal_issue 16
_journal_name_full 'Organic letters'
_journal_page_first 3069
_journal_page_last 3072
_journal_paper_doi 10.1021/ol071181d
_journal_volume 9
_journal_year 2007
_chemical_formula_moiety 'C17 H19 N O5'
_chemical_formula_sum 'C17 H19 N O5'
_chemical_formula_weight 317.33
_chemical_name_systematic
; 
 ? 
;
_space_group_IT_number 14
_symmetry_cell_setting monoclinic
_symmetry_space_group_name_Hall '-P 2ybc'
_symmetry_space_group_name_H-M 'P 1 21/c 1'
_atom_sites_solution_hydrogens geom
_atom_sites_solution_primary direct
_atom_sites_solution_secondary difmap
_audit_creation_method SHELXL-97
_cell_angle_alpha 90.00
_cell_angle_beta 111.6290(10)
_cell_angle_gamma 90.00
_cell_formula_units_Z 4
_cell_length_a 8.2199(6)
_cell_length_b 24.5947(17)
_cell_length_c 8.0807(6)
_cell_measurement_reflns_used 6074
_cell_measurement_temperature 100(2)
_cell_measurement_theta_max 28.26
_cell_measurement_theta_min 2.67
_cell_volume 1518.62(19)
_computing_cell_refinement 'Bruker SMART'
_computing_data_collection 'Bruker SMART'
_computing_data_reduction 'Bruker SAINT'
_computing_molecular_graphics 'Bruker SHELXTL'
_computing_publication_material 'Bruker SHELXTL'
_computing_structure_refinement 'SHELXL-97 (Sheldrick, 1997)'
_computing_structure_solution 'SHELXS-97 (Sheldrick, 1990)'
_diffrn_ambient_temperature 100(2)
_diffrn_measured_fraction_theta_full 0.991
_diffrn_measured_fraction_theta_max 0.981
_diffrn_measurement_device_type 'CCD area detector'
_diffrn_measurement_method 'phi and omega scans'
_diffrn_radiation_monochromator graphite
_diffrn_radiation_source 'fine-focus sealed tube'
_diffrn_radiation_type MoK\a
_diffrn_radiation_wavelength 0.71073
_diffrn_reflns_av_R_equivalents 0.0234
_diffrn_reflns_av_sigmaI/netI 0.0205
_diffrn_reflns_limit_h_max 10
_diffrn_reflns_limit_h_min -10
_diffrn_reflns_limit_k_max 32
_diffrn_reflns_limit_k_min 0
_diffrn_reflns_limit_l_max 10
_diffrn_reflns_limit_l_min 0
_diffrn_reflns_number 13782
_diffrn_reflns_theta_full 28.00
_diffrn_reflns_theta_max 28.28
_diffrn_reflns_theta_min 1.66
_exptl_absorpt_coefficient_mu 0.103
_exptl_absorpt_correction_T_max 0.9898
_exptl_absorpt_correction_T_min 0.9210
_exptl_absorpt_correction_type multi-scan
_exptl_absorpt_process_details 'sadabs (Bruker)'
_exptl_crystal_colour colorless
_exptl_crystal_density_diffrn 1.388
_exptl_crystal_density_method 'not measured'
_exptl_crystal_description cut-block
_exptl_crystal_F_000 672
_exptl_crystal_size_max 0.60
_exptl_crystal_size_mid 0.40
_exptl_crystal_size_min 0.10
_refine_diff_density_max 0.350
_refine_diff_density_min -0.212
_refine_diff_density_rms 0.045
_refine_ls_extinction_method none
_refine_ls_goodness_of_fit_ref 1.067
_refine_ls_hydrogen_treatment constr
_refine_ls_matrix_type full
_refine_ls_number_parameters 211
_refine_ls_number_reflns 3692
_refine_ls_number_restraints 0
_refine_ls_restrained_S_all 1.067
_refine_ls_R_factor_all 0.0482
_refine_ls_R_factor_gt 0.0387
_refine_ls_shift/su_max 0.001
_refine_ls_shift/su_mean 0.000
_refine_ls_structure_factor_coef Fsqd
_refine_ls_weighting_details 'calc w=1/[\s^2^(Fo^2^)+(0.0472P)^2^+0.5777P] where P=(Fo^2^+2Fc^2^)/3'
_refine_ls_weighting_scheme calc
_refine_ls_wR_factor_gt 0.0963
_refine_ls_wR_factor_ref 0.1013
_reflns_number_gt 3075
_reflns_number_total 3692
_reflns_threshold_expression >2sigma(I)
_cod_data_source_file ol071181d-file002.cif
_cod_data_source_block kw505sm
_cod_depositor_comments
;
The following automatic conversions were performed:

'_symmetry_cell_setting' value 'Monoclinic' changed to 'monoclinic'
according to /home/saulius/struct/CIF-dictionaries/cif_core.dic
dictionary named 'cif_core.dic' version 2.4.1 from 2010-06-29.

Automatic conversion script
Id: cif_fix_values 1715 2011-07-08 13:25:40Z adriana 
;
_cod_original_sg_symbol_Hall -P2ybc
_cod_original_sg_symbol_H-M 'P 21/c'
_cod_database_code 1505464

loop_
_symmetry_equiv_pos_as_xyz
'x, y, z'
'-x, y+1/2, -z+1/2'
'-x, -y, -z'
'x, -y-1/2, z-1/2'

loop_
_atom_site_label
_atom_site_type_symbol
_atom_site_fract_x
_atom_site_fract_y
_atom_site_fract_z
_atom_site_U_iso_or_equiv
_atom_site_adp_type
_atom_site_occupancy
_atom_site_symmetry_multiplicity
_atom_site_calc_flag
_atom_site_refinement_flags
O1 O 0.48505(12) 0.69734(4) -0.06334(12) 0.0235(2) Uani 1 1 d .
O2 O 0.77374(11) 0.67896(3) 0.05418(12) 0.0213(2) Uani 1 1 d .
O3 O 0.99340(11) 0.50070(4) 0.24854(12) 0.0216(2) Uani 1 1 d .
O4 O 1.15457(12) 0.55516(4) 0.15406(13) 0.0294(2) Uani 1 1 d .
O5 O 0.29683(11) 0.71820(3) 0.07909(12) 0.02049(19) Uani 1 1 d .
N1 N 0.60163(13) 0.65522(4) -0.05454(14) 0.0199(2) Uani 1 1 d .
C1 C 0.46741(15) 0.70278(5) 0.11010(16) 0.0191(2) Uani 1 1 d .
H1 H 0.5517 0.7304 0.1854 0.023 Uiso 1 1 calc R
C2 C 0.50690(15) 0.64643(5) 0.19683(16) 0.0178(2) Uani 1 1 d .
H2 H 0.3955 0.6303 0.1977 0.021 Uiso 1 1 calc R
C3 C 0.56505(15) 0.61429(5) 0.06284(15) 0.0170(2) Uani 1 1 d .
H3 H 0.4621 0.5925 -0.0134 0.020 Uiso 1 1 calc R
C4 C 0.71795(15) 0.57578(5) 0.13397(15) 0.0162(2) Uani 1 1 d .
C5 C 0.87240(15) 0.58757(5) 0.11830(15) 0.0179(2) Uani 1 1 d .
C6 C 0.90398(16) 0.64150(5) 0.04618(16) 0.0201(2) Uani 1 1 d .
H6 H 1.0201 0.6553 0.1284 0.024 Uiso 1 1 calc R
C7 C 0.91173(18) 0.63746(6) -0.13900(18) 0.0254(3) Uani 1 1 d .
H7A H 0.8064 0.6191 -0.2192 0.038 Uiso 1 1 calc R
H7B H 1.0156 0.6167 -0.1326 0.038 Uiso 1 1 calc R
H7C H 0.9182 0.6741 -0.1842 0.038 Uiso 1 1 calc R
C8 C 1.01617(15) 0.54852(5) 0.17187(16) 0.0203(2) Uani 1 1 d .
C9 C 0.83986(16) 0.48939(5) 0.27419(16) 0.0186(2) Uani 1 1 d .
C10 C 0.83575(17) 0.44122(5) 0.36213(17) 0.0228(3) Uani 1 1 d .
H10 H 0.9344 0.4177 0.4010 0.027 Uiso 1 1 calc R
C11 C 0.68532(18) 0.42808(5) 0.39205(17) 0.0244(3) Uani 1 1 d .
H11 H 0.6811 0.3956 0.4538 0.029 Uiso 1 1 calc R
C12 C 0.53978(17) 0.46225(5) 0.33222(17) 0.0226(3) Uani 1 1 d .
H12 H 0.4363 0.4526 0.3516 0.027 Uiso 1 1 calc R
C13 C 0.54537(16) 0.51004(5) 0.24488(16) 0.0197(2) Uani 1 1 d .
H13 H 0.4456 0.5331 0.2045 0.024 Uiso 1 1 calc R
C14 C 0.69759(15) 0.52491(5) 0.21531(15) 0.0169(2) Uani 1 1 d .
C15 C 0.63871(17) 0.64906(5) 0.38756(16) 0.0224(3) Uani 1 1 d .
H15A H 0.6604 0.6123 0.4379 0.034 Uiso 1 1 calc R
H15B H 0.5919 0.6718 0.4591 0.034 Uiso 1 1 calc R
H15C H 0.7486 0.6647 0.3884 0.034 Uiso 1 1 calc R
C16 C 0.26206(17) 0.77359(5) 0.01799(17) 0.0212(3) Uani 1 1 d .
H16A H 0.2636 0.7768 -0.1036 0.025 Uiso 1 1 calc R
H16B H 0.3530 0.7980 0.0979 0.025 Uiso 1 1 calc R
C17 C 0.08581(19) 0.78927(6) 0.0176(2) 0.0334(3) Uani 1 1 d .
H17A H -0.0028 0.7642 -0.0586 0.050 Uiso 1 1 calc R
H17B H 0.0578 0.8264 -0.0282 0.050 Uiso 1 1 calc R
H17C H 0.0871 0.7875 0.1392 0.050 Uiso 1 1 calc R

loop_
_atom_site_aniso_label
_atom_site_aniso_U_11
_atom_site_aniso_U_22
_atom_site_aniso_U_33
_atom_site_aniso_U_23
_atom_site_aniso_U_13
_atom_site_aniso_U_12
O1 0.0278(5) 0.0249(5) 0.0215(4) 0.0058(4) 0.0134(4) 0.0112(4)
O2 0.0222(4) 0.0190(4) 0.0254(5) -0.0025(3) 0.0119(4) -0.0006(3)
O3 0.0168(4) 0.0233(5) 0.0247(4) 0.0002(4) 0.0078(3) 0.0045(3)
O4 0.0174(4) 0.0385(6) 0.0354(5) 0.0021(4) 0.0133(4) 0.0032(4)
O5 0.0194(4) 0.0176(4) 0.0262(5) 0.0017(3) 0.0104(4) 0.0043(3)
N1 0.0196(5) 0.0209(5) 0.0207(5) 0.0019(4) 0.0090(4) 0.0044(4)
C1 0.0184(6) 0.0213(6) 0.0193(6) 0.0006(4) 0.0091(5) 0.0028(4)
C2 0.0168(5) 0.0192(6) 0.0198(6) -0.0002(4) 0.0094(5) 0.0013(4)
C3 0.0157(5) 0.0193(6) 0.0172(5) 0.0003(4) 0.0073(4) 0.0024(4)
C4 0.0164(5) 0.0185(6) 0.0140(5) -0.0025(4) 0.0058(4) 0.0015(4)
C5 0.0169(5) 0.0211(6) 0.0162(5) -0.0020(4) 0.0067(4) 0.0013(4)
C6 0.0191(6) 0.0218(6) 0.0222(6) -0.0016(5) 0.0109(5) -0.0009(5)
C7 0.0291(7) 0.0279(7) 0.0256(7) -0.0002(5) 0.0176(6) -0.0007(5)
C8 0.0174(6) 0.0245(6) 0.0195(6) -0.0011(5) 0.0074(5) 0.0014(5)
C9 0.0189(6) 0.0199(6) 0.0176(5) -0.0041(4) 0.0073(4) 0.0006(4)
C10 0.0278(6) 0.0183(6) 0.0204(6) -0.0018(5) 0.0067(5) 0.0049(5)
C11 0.0346(7) 0.0177(6) 0.0216(6) -0.0018(5) 0.0111(5) -0.0020(5)
C12 0.0264(6) 0.0217(6) 0.0234(6) -0.0053(5) 0.0134(5) -0.0050(5)
C13 0.0189(6) 0.0197(6) 0.0215(6) -0.0042(5) 0.0088(5) -0.0006(4)
C14 0.0171(5) 0.0180(5) 0.0156(5) -0.0029(4) 0.0060(4) 0.0008(4)
C15 0.0250(6) 0.0250(6) 0.0179(6) -0.0007(5) 0.0087(5) 0.0037(5)
C16 0.0250(6) 0.0176(6) 0.0218(6) 0.0012(5) 0.0094(5) 0.0034(5)
C17 0.0294(7) 0.0241(7) 0.0505(9) 0.0051(6) 0.0191(7) 0.0088(6)

loop_
_atom_type_symbol
_atom_type_description
_atom_type_scat_dispersion_real
_atom_type_scat_dispersion_imag
_atom_type_scat_source
C C 0.0033 0.0016 'International Tables Vol C Tables 4.2.6.8 and 6.1.1.4'
H H 0.0000 0.0000 'International Tables Vol C Tables 4.2.6.8 and 6.1.1.4'
N N 0.0061 0.0033 'International Tables Vol C Tables 4.2.6.8 and 6.1.1.4'
O O 0.0106 0.0060 'International Tables Vol C Tables 4.2.6.8 and 6.1.1.4'

loop_
_geom_angle_atom_site_label_1
_geom_angle_atom_site_label_2
_geom_angle_atom_site_label_3
_geom_angle
N1 O1 C1 109.08(8)
C6 O2 N1 106.61(8)
C8 O3 C9 121.61(9)
C1 O5 C16 112.39(9)
O1 N1 O2 103.01(8)
O1 N1 C3 103.79(9)
O2 N1 C3 105.17(8)
O5 C1 O1 107.60(9)
O5 C1 C2 111.12(10)
O1 C1 C2 105.99(9)
O5 C1 H1 110.7
O1 C1 H1 110.7
C2 C1 H1 110.7
C15 C2 C1 112.08(10)
C15 C2 C3 116.12(10)
C1 C2 C3 102.09(9)
C15 C2 H2 108.7
C1 C2 H2 108.7
C3 C2 H2 108.7
N1 C3 C4 109.38(9)
N1 C3 C2 106.67(9)
C4 C3 C2 118.81(10)
N1 C3 H3 107.1
C4 C3 H3 107.1
C2 C3 H3 107.1
C5 C4 C14 119.73(11)
C5 C4 C3 120.58(11)
C14 C4 C3 119.67(10)
C4 C5 C8 121.09(11)
C4 C5 C6 121.70(11)
C8 C5 C6 117.21(10)
O2 C6 C5 108.07(9)
O2 C6 C7 112.88(10)
C5 C6 C7 113.40(10)
O2 C6 H6 107.4
C5 C6 H6 107.4
C7 C6 H6 107.4
C6 C7 H7A 109.5
C6 C7 H7B 109.5
H7A C7 H7B 109.5
C6 C7 H7C 109.5
H7A C7 H7C 109.5
H7B C7 H7C 109.5
O4 C8 O3 117.36(11)
O4 C8 C5 124.78(12)
O3 C8 C5 117.86(10)
O3 C9 C10 116.41(11)
O3 C9 C14 121.36(11)
C10 C9 C14 122.23(11)
C11 C10 C9 118.75(12)
C11 C10 H10 120.6
C9 C10 H10 120.6
C10 C11 C12 120.45(12)
C10 C11 H11 119.8
C12 C11 H11 119.8
C13 C12 C11 120.29(12)
C13 C12 H12 119.9
C11 C12 H12 119.9
C12 C13 C14 120.51(11)
C12 C13 H13 119.7
C14 C13 H13 119.7
C9 C14 C13 117.76(11)
C9 C14 C4 118.17(11)
C13 C14 C4 124.02(11)
C2 C15 H15A 109.5
C2 C15 H15B 109.5
H15A C15 H15B 109.5
C2 C15 H15C 109.5
H15A C15 H15C 109.5
H15B C15 H15C 109.5
O5 C16 C17 108.27(10)
O5 C16 H16A 110.0
C17 C16 H16A 110.0
O5 C16 H16B 110.0
C17 C16 H16B 110.0
H16A C16 H16B 108.4
C16 C17 H17A 109.5
C16 C17 H17B 109.5
H17A C17 H17B 109.5
C16 C17 H17C 109.5
H17A C17 H17C 109.5
H17B C17 H17C 109.5

loop_
_geom_bond_atom_site_label_1
_geom_bond_atom_site_label_2
_geom_bond_distance
O1 N1 1.3952(13)
O1 C1 1.4673(14)
O2 C6 1.4318(14)
O2 N1 1.4825(13)
O3 C8 1.3740(15)
O3 C9 1.3806(15)
O4 C8 1.2092(15)
O5 C1 1.3833(14)
O5 C16 1.4414(15)
N1 C3 1.4879(15)
C1 C2 1.5327(17)
C1 H1 1.0000
C2 C15 1.5240(17)
C2 C3 1.5515(16)
C2 H2 1.0000
C3 C4 1.5082(16)
C3 H3 1.0000
C4 C5 1.3529(16)
C4 C14 1.4514(16)
C5 C8 1.4592(16)
C5 C6 1.5091(17)
C6 C7 1.5243(17)
C6 H6 1.0000
C7 H7A 0.9800
C7 H7B 0.9800
C7 H7C 0.9800
C9 C10 1.3883(17)
C9 C14 1.3953(16)
C10 C11 1.3829(19)
C10 H10 0.9500
C11 C12 1.3945(19)
C11 H11 0.9500
C12 C13 1.3806(17)
C12 H12 0.9500
C13 C14 1.4061(17)
C13 H13 0.9500
C15 H15A 0.9800
C15 H15B 0.9800
C15 H15C 0.9800
C16 C17 1.4980(18)
C16 H16A 0.9900
C16 H16B 0.9900
C17 H17A 0.9800
C17 H17B 0.9800
C17 H17C 0.9800

loop_
_geom_torsion_atom_site_label_1
_geom_torsion_atom_site_label_2
_geom_torsion_atom_site_label_3
_geom_torsion_atom_site_label_4
_geom_torsion
C1 O1 N1 O2 -73.15(10)
C1 O1 N1 C3 36.31(11)
C6 O2 N1 O1 -170.98(8)
C6 O2 N1 C3 80.59(10)
C16 O5 C1 O1 -71.53(12)
C16 O5 C1 C2 172.85(9)
N1 O1 C1 O5 -145.82(9)
N1 O1 C1 C2 -26.86(12)
O5 C1 C2 C15 -112.54(11)
O1 C1 C2 C15 130.85(10)
O5 C1 C2 C3 122.51(10)
O1 C1 C2 C3 5.90(11)
O1 N1 C3 C4 -161.14(9)
O2 N1 C3 C4 -53.27(11)
O1 N1 C3 C2 -31.45(11)
O2 N1 C3 C2 76.42(10)
C15 C2 C3 N1 -107.20(11)
C1 C2 C3 N1 15.02(11)
C15 C2 C3 C4 16.85(16)
C1 C2 C3 C4 139.08(11)
N1 C3 C4 C5 13.20(15)
C2 C3 C4 C5 -109.51(13)
N1 C3 C4 C14 -165.01(10)
C2 C3 C4 C14 72.27(14)
C14 C4 C5 C8 3.82(17)
C3 C4 C5 C8 -174.40(10)
C14 C4 C5 C6 -175.79(10)
C3 C4 C5 C6 5.99(17)
N1 O2 C6 C5 -59.06(11)
N1 O2 C6 C7 67.18(12)
C4 C5 C6 O2 17.30(15)
C8 C5 C6 O2 -162.32(10)
C4 C5 C6 C7 -108.63(13)
C8 C5 C6 C7 71.75(14)
C9 O3 C8 O4 -179.89(11)
C9 O3 C8 C5 0.23(16)
C4 C5 C8 O4 176.34(12)
C6 C5 C8 O4 -4.03(18)
C4 C5 C8 O3 -3.79(17)
C6 C5 C8 O3 175.84(10)
C8 O3 C9 C10 -176.41(10)
C8 O3 C9 C14 3.22(17)
O3 C9 C10 C11 179.69(11)
C14 C9 C10 C11 0.05(18)
C9 C10 C11 C12 1.04(19)
C10 C11 C12 C13 -1.05(19)
C11 C12 C13 C14 -0.06(18)
O3 C9 C14 C13 179.27(10)
C10 C9 C14 C13 -1.12(17)
O3 C9 C14 C4 -3.15(17)
C10 C9 C14 C4 176.46(11)
C12 C13 C14 C9 1.11(17)
C12 C13 C14 C4 -176.31(11)
C5 C4 C14 C9 -0.39(17)
C3 C4 C14 C9 177.84(10)
C5 C4 C14 C13 177.02(11)
C3 C4 C14 C13 -4.75(17)
C1 O5 C16 C17 -170.68(11)
